data_1547578
loop_
_publ_author_name
'Wang, Ming'
'Chen, Shihao'
'Jiang, Xuefeng'

_publ_section_title
;
 Construction of Functionalized Annulated Sulfone via SO2/I Exchange of
 Cyclic Diaryliodonium Salts.
;
_journal_issue 18
_journal_name_full 'Organic letters'
_journal_page_first 4916
_journal_page_last 4919
_journal_paper_doi 10.1021/acs.orglett.7b02388
_journal_volume 19
_journal_year 2017
_chemical_formula_sum 'C15 H12 O2 S'
_chemical_formula_weight 256.31
_chemical_name_systematic
; 
 ? 
;
_space_group_IT_number 14
_symmetry_cell_setting monoclinic
_symmetry_space_group_name_Hall '-P 2ybc'
_symmetry_space_group_name_H-M 'P 1 21/c 1'
_atom_sites_solution_hydrogens geom
_atom_sites_solution_primary direct
_atom_sites_solution_secondary difmap
_audit_creation_method SHELXL-97
_cell_angle_alpha 90.00
_cell_angle_beta 101.677(2)
_cell_angle_gamma 90.00
_cell_formula_units_Z 4
_cell_length_a 11.6687(8)
_cell_length_b 8.3221(5)
_cell_length_c 12.6959(8)
_cell_measurement_reflns_used 5948
_cell_measurement_temperature 296(2)
_cell_measurement_theta_max 28.15
_cell_measurement_theta_min 2.94
_cell_volume 1207.36(13)
_computing_structure_refinement 'SHELXL-97 (Sheldrick, 2008)'
_computing_structure_solution 'SHELXS-97 (Sheldrick, 2008)'
_diffrn_ambient_temperature 296(2)
_diffrn_measured_fraction_theta_full 1.000
_diffrn_measured_fraction_theta_max 1.000
_diffrn_measurement_device_type 'Bruker Apex II CCD'
_diffrn_radiation_monochromator graphite
_diffrn_radiation_source 'fine-focus sealed tube'
_diffrn_radiation_type MoK\a
_diffrn_radiation_wavelength 0.71073
_diffrn_reflns_av_R_equivalents 0.0360
_diffrn_reflns_av_sigmaI/netI 0.0206
_diffrn_reflns_limit_h_max 12
_diffrn_reflns_limit_h_min -13
_diffrn_reflns_limit_k_max 9
_diffrn_reflns_limit_k_min -9
_diffrn_reflns_limit_l_max 15
_diffrn_reflns_limit_l_min -15
_diffrn_reflns_number 13195
_diffrn_reflns_theta_full 25.01
_diffrn_reflns_theta_max 25.01
_diffrn_reflns_theta_min 1.78
_exptl_absorpt_coefficient_mu 0.257
_exptl_absorpt_correction_T_max 0.9384
_exptl_absorpt_correction_T_min 0.8974
_exptl_absorpt_correction_type multi-scan
_exptl_absorpt_process_details sadabs
_exptl_crystal_colour colorless
_exptl_crystal_density_diffrn 1.410
_exptl_crystal_density_method 'not measured'
_exptl_crystal_description block
_exptl_crystal_F_000 536
_exptl_crystal_size_max 0.43
_exptl_crystal_size_mid 0.31
_exptl_crystal_size_min 0.25
_refine_diff_density_max 0.277
_refine_diff_density_min -0.267
_refine_diff_density_rms 0.040
_refine_ls_extinction_method none
_refine_ls_goodness_of_fit_ref 1.039
_refine_ls_hydrogen_treatment constr
_refine_ls_matrix_type full
_refine_ls_number_parameters 163
_refine_ls_number_reflns 2120
_refine_ls_number_restraints 0
_refine_ls_restrained_S_all 1.039
_refine_ls_R_factor_all 0.0386
_refine_ls_R_factor_gt 0.0329
_refine_ls_shift/su_max 0.000
_refine_ls_shift/su_mean 0.000
_refine_ls_structure_factor_coef Fsqd
_refine_ls_weighting_details 'calc w=1/[\s^2^(Fo^2^)+(0.0482P)^2^+0.4661P] where P=(Fo^2^+2Fc^2^)/3'
_refine_ls_weighting_scheme calc
_refine_ls_wR_factor_gt 0.0870
_refine_ls_wR_factor_ref 0.0920
_reflns_number_gt 1845
_reflns_number_total 2120
_reflns_threshold_expression >2sigma(I)
_cod_data_source_file ol7b02388_si_006.cif
_cod_data_source_block z
_cod_depositor_comments
;
The following automatic conversions were performed:

'_symmetry_cell_setting' value 'Monoclinic' changed to 'monoclinic'
according to
/home/data/users/saulius/crontab/automatic-downloads/current/ACS/lib/dictionaries/cif_core.dic
dictionary named 'cif_core.dic' version 2.4.2 from 2011-04-26.

Automatic conversion script
Id: cif_fix_values 4973 2017-02-22 13:04:09Z antanas 
;
_cod_original_sg_symbol_H-M P2(1)/c
_cod_database_code 1547578

loop_
_symmetry_equiv_pos_as_xyz
'x, y, z'
'-x, y+1/2, -z+1/2'
'-x, -y, -z'
'x, -y-1/2, z-1/2'

loop_
_atom_site_label
_atom_site_type_symbol
_atom_site_fract_x
_atom_site_fract_y
_atom_site_fract_z
_atom_site_U_iso_or_equiv
_atom_site_adp_type
_atom_site_occupancy
_atom_site_symmetry_multiplicity
_atom_site_calc_flag
_atom_site_refinement_flags
S1 S 0.71534(4) 0.01666(5) 0.36107(3) 0.03591(16) Uani 1 1 d .
O1 O 0.63075(12) 0.07400(17) 0.27082(10) 0.0503(4) Uani 1 1 d .
O2 O 0.81348(11) -0.07241(17) 0.33905(10) 0.0478(3) Uani 1 1 d .
C1 C 0.64656(14) -0.1000(2) 0.44490(13) 0.0337(4) Uani 1 1 d .
C2 C 0.54320(15) -0.1794(2) 0.40133(14) 0.0396(4) Uani 1 1 d .
H2A H 0.5083 -0.1659 0.3293 0.047 Uiso 1 1 calc R
C3 C 0.49301(16) -0.2787(2) 0.46623(16) 0.0436(4) Uani 1 1 d .
H3A H 0.4246 -0.3344 0.4381 0.052 Uiso 1 1 calc R
C4 C 0.54519(16) -0.2945(2) 0.57320(16) 0.0443(4) Uani 1 1 d .
H4A H 0.5113 -0.3611 0.6172 0.053 Uiso 1 1 calc R
C5 C 0.64714(16) -0.2131(2) 0.61623(14) 0.0402(4) Uani 1 1 d .
H5A H 0.6802 -0.2249 0.6889 0.048 Uiso 1 1 calc R
C6 C 0.70090(14) -0.1144(2) 0.55330(13) 0.0328(4) Uani 1 1 d .
C7 C 0.81216(14) -0.0234(2) 0.59493(13) 0.0344(4) Uani 1 1 d .
C8 C 0.81116(14) 0.1462(2) 0.55524(13) 0.0338(4) Uani 1 1 d .
C9 C 0.76675(14) 0.1790(2) 0.44612(13) 0.0339(4) Uani 1 1 d .
C10 C 0.75981(17) 0.3330(2) 0.40475(15) 0.0434(4) Uani 1 1 d .
H10A H 0.7296 0.3508 0.3321 0.052 Uiso 1 1 calc R
C11 C 0.7982(2) 0.4601(2) 0.47251(17) 0.0541(5) Uani 1 1 d .
H11A H 0.7950 0.5645 0.4458 0.065 Uiso 1 1 calc R
C12 C 0.8413(2) 0.4311(2) 0.58015(17) 0.0542(5) Uani 1 1 d .
H12A H 0.8660 0.5168 0.6261 0.065 Uiso 1 1 calc R
C13 C 0.84832(17) 0.2771(2) 0.62064(15) 0.0449(5) Uani 1 1 d .
H13A H 0.8786 0.2607 0.6934 0.054 Uiso 1 1 calc R
C14 C 0.92670(16) -0.1148(3) 0.60371(16) 0.0483(5) Uani 1 1 d .
H14A H 0.9224 -0.2276 0.5841 0.058 Uiso 1 1 calc R
H14B H 0.9930 -0.0574 0.5866 0.058 Uiso 1 1 calc R
C15 C 0.88592(17) -0.0674(3) 0.70268(15) 0.0499(5) Uani 1 1 d .
H15A H 0.9277 0.0184 0.7459 0.060 Uiso 1 1 calc R
H15B H 0.8572 -0.1516 0.7434 0.060 Uiso 1 1 calc R

loop_
_atom_site_aniso_label
_atom_site_aniso_U_11
_atom_site_aniso_U_22
_atom_site_aniso_U_33
_atom_site_aniso_U_23
_atom_site_aniso_U_13
_atom_site_aniso_U_12
S1 0.0393(3) 0.0401(3) 0.0273(2) -0.00262(17) 0.00435(18) -0.00619(18)
O1 0.0560(8) 0.0593(9) 0.0297(6) 0.0058(6) -0.0051(6) -0.0082(7)
O2 0.0478(8) 0.0516(8) 0.0473(8) -0.0126(6) 0.0175(6) -0.0041(6)
C1 0.0326(9) 0.0336(9) 0.0335(9) -0.0015(7) 0.0036(7) -0.0023(7)
C2 0.0358(9) 0.0430(10) 0.0367(9) -0.0038(8) -0.0002(7) -0.0043(8)
C3 0.0324(9) 0.0435(10) 0.0525(11) -0.0032(9) 0.0027(8) -0.0090(8)
C4 0.0403(10) 0.0424(11) 0.0509(11) 0.0064(8) 0.0108(8) -0.0069(8)
C5 0.0409(10) 0.0410(10) 0.0368(9) 0.0065(8) 0.0034(8) -0.0030(8)
C6 0.0317(9) 0.0316(9) 0.0332(8) -0.0008(7) 0.0023(7) -0.0002(7)
C7 0.0324(9) 0.0376(9) 0.0304(9) 0.0014(7) -0.0005(7) -0.0038(7)
C8 0.0287(8) 0.0378(9) 0.0337(8) -0.0006(7) 0.0035(7) -0.0030(7)
C9 0.0323(9) 0.0360(9) 0.0331(9) -0.0014(7) 0.0056(7) -0.0035(7)
C10 0.0488(11) 0.0418(10) 0.0386(10) 0.0058(8) 0.0065(8) -0.0030(9)
C11 0.0664(14) 0.0352(10) 0.0595(13) 0.0044(9) 0.0103(11) -0.0067(10)
C12 0.0665(14) 0.0406(11) 0.0524(12) -0.0102(9) 0.0049(10) -0.0139(10)
C13 0.0490(11) 0.0451(11) 0.0376(9) -0.0050(8) 0.0014(8) -0.0098(9)
C14 0.0343(10) 0.0451(11) 0.0607(12) 0.0096(9) -0.0013(9) -0.0007(8)
C15 0.0471(11) 0.0540(12) 0.0401(10) 0.0104(9) -0.0107(8) -0.0110(9)

loop_
_atom_type_symbol
_atom_type_description
_atom_type_scat_dispersion_real
_atom_type_scat_dispersion_imag
_atom_type_scat_source
C C 0.0033 0.0016 'International Tables Vol C Tables 4.2.6.8 and 6.1.1.4'
H H 0.0000 0.0000 'International Tables Vol C Tables 4.2.6.8 and 6.1.1.4'
O O 0.0106 0.0060 'International Tables Vol C Tables 4.2.6.8 and 6.1.1.4'
S S 0.1246 0.1234 'International Tables Vol C Tables 4.2.6.8 and 6.1.1.4'

loop_
_geom_angle_atom_site_label_1
_geom_angle_atom_site_label_2
_geom_angle_atom_site_label_3
_geom_angle
O1 S1 O2 117.54(8)
O1 S1 C1 110.13(8)
O2 S1 C1 108.27(8)
O1 S1 C9 109.21(8)
O2 S1 C9 109.24(8)
C1 S1 C9 101.21(8)
C2 C1 C6 122.38(16)
C2 C1 S1 119.34(13)
C6 C1 S1 118.24(13)
C3 C2 C1 119.15(16)
C3 C2 H2A 120.4
C1 C2 H2A 120.4
C4 C3 C2 119.36(16)
C4 C3 H3A 120.3
C2 C3 H3A 120.3
C3 C4 C5 121.07(17)
C3 C4 H4A 119.5
C5 C4 H4A 119.5
C4 C5 C6 121.21(17)
C4 C5 H5A 119.4
C6 C5 H5A 119.4
C5 C6 C1 116.82(15)
C5 C6 C7 123.84(15)
C1 C6 C7 119.34(15)
C8 C7 C6 114.13(14)
C8 C7 C15 119.92(15)
C6 C7 C15 119.39(15)
C8 C7 C14 116.25(15)
C6 C7 C14 117.21(15)
C15 C7 C14 58.68(13)
C13 C8 C9 116.49(16)
C13 C8 C7 124.01(15)
C9 C8 C7 119.46(15)
C10 C9 C8 122.52(16)
C10 C9 S1 119.56(13)
C8 C9 S1 117.91(13)
C11 C10 C9 119.18(17)
C11 C10 H10A 120.4
C9 C10 H10A 120.4
C12 C11 C10 119.39(18)
C12 C11 H11A 120.3
C10 C11 H11A 120.3
C13 C12 C11 121.03(18)
C13 C12 H12A 119.5
C11 C12 H12A 119.5
C12 C13 C8 121.37(18)
C12 C13 H13A 119.3
C8 C13 H13A 119.3
C15 C14 C7 60.14(12)
C15 C14 H14A 117.8
C7 C14 H14A 117.8
C15 C14 H14B 117.8
C7 C14 H14B 117.8
H14A C14 H14B 114.9
C14 C15 C7 61.18(12)
C14 C15 H15A 117.6
C7 C15 H15A 117.6
C14 C15 H15B 117.6
C7 C15 H15B 117.6
H15A C15 H15B 114.8

loop_
_geom_bond_atom_site_label_1
_geom_bond_atom_site_label_2
_geom_bond_distance
S1 O1 1.4344(13)
S1 O2 1.4383(14)
S1 C1 1.7507(17)
S1 C9 1.7577(17)
C1 C2 1.388(2)
C1 C6 1.399(2)
C2 C3 1.378(3)
C2 H2A 0.9300
C3 C4 1.378(3)
C3 H3A 0.9300
C4 C5 1.382(3)
C4 H4A 0.9300
C5 C6 1.382(2)
C5 H5A 0.9300
C6 C7 1.503(2)
C7 C8 1.497(2)
C7 C15 1.507(2)
C7 C14 1.522(2)
C8 C13 1.385(2)
C8 C9 1.404(2)
C9 C10 1.381(2)
C10 C11 1.380(3)
C10 H10A 0.9300
C11 C12 1.379(3)
C11 H11A 0.9300
C12 C13 1.377(3)
C12 H12A 0.9300
C13 H13A 0.9300
C14 C15 1.484(3)
C14 H14A 0.9700
C14 H14B 0.9700
C15 H15A 0.9700
C15 H15B 0.9700

loop_
_geom_torsion_atom_site_label_1
_geom_torsion_atom_site_label_2
_geom_torsion_atom_site_label_3
_geom_torsion_atom_site_label_4
_geom_torsion
O1 S1 C1 C2 26.84(17)
O2 S1 C1 C2 -102.92(15)
C9 S1 C1 C2 142.30(15)
O1 S1 C1 C6 -155.58(13)
O2 S1 C1 C6 74.66(15)
C9 S1 C1 C6 -40.12(15)
C6 C1 C2 C3 -1.3(3)
S1 C1 C2 C3 176.19(14)
C1 C2 C3 C4 1.2(3)
C2 C3 C4 C5 -0.3(3)
C3 C4 C5 C6 -0.7(3)
C4 C5 C6 C1 0.6(3)
C4 C5 C6 C7 -179.59(17)
C2 C1 C6 C5 0.4(3)
S1 C1 C6 C5 -177.15(13)
C2 C1 C6 C7 -179.44(16)
S1 C1 C6 C7 3.1(2)
C5 C6 C7 C8 -136.90(17)
C1 C6 C7 C8 42.9(2)
C5 C6 C7 C15 14.7(3)
C1 C6 C7 C15 -165.55(17)
C5 C6 C7 C14 82.3(2)
C1 C6 C7 C14 -97.95(19)
C6 C7 C8 C13 133.57(18)
C15 C7 C8 C13 -17.8(3)
C14 C7 C8 C13 -85.2(2)
C6 C7 C8 C9 -44.2(2)
C15 C7 C8 C9 164.38(16)
C14 C7 C8 C9 97.01(19)
C13 C8 C9 C10 0.0(3)
C7 C8 C9 C10 177.94(17)
C13 C8 C9 S1 -178.47(14)
C7 C8 C9 S1 -0.5(2)
O1 S1 C9 C10 -23.59(17)
O2 S1 C9 C10 106.22(16)
C1 S1 C9 C10 -139.73(15)
O1 S1 C9 C8 154.92(13)
O2 S1 C9 C8 -75.26(15)
C1 S1 C9 C8 38.79(15)
C8 C9 C10 C11 0.3(3)
S1 C9 C10 C11 178.71(16)
C9 C10 C11 C12 -0.8(3)
C10 C11 C12 C13 1.0(4)
C11 C12 C13 C8 -0.8(3)
C9 C8 C13 C12 0.3(3)
C7 C8 C13 C12 -177.58(19)
C8 C7 C14 C15 110.54(17)
C6 C7 C14 C15 -109.46(18)
C8 C7 C15 C14 -104.32(18)
C6 C7 C15 C14 105.76(18)
